data_7151051
loop_
_publ_author_name
'McErlean, Christopher S. P.'
'Proisy, Nicolas'
'Davis, Christopher J.'
'Boland, Nicola A.'
'Sharp, Swee Y.'
'Boxall, Kathy'
'Slawin, Alexandra M. Z.'
'Workman, Paul'
'Moody, Christopher J.'

_publ_section_title
;
 Synthetic ansamycins prepared by a ring-expanding Claisen
 rearrangement. Synthesis and biological evaluation of ring and
 conformational analogues of the Hsp90 molecular chaperone inhibitor
 geldanamycin.
;
_journal_issue 3
_journal_name_full 'Organic &amp; biomolecular chemistry'
_journal_page_first 531
_journal_page_last 546
_journal_paper_doi 10.1039/b615378j
_journal_volume 5
_journal_year 2007
_chemical_formula_moiety 'C24 H33 N O4'
_chemical_formula_sum 'C24 H33 N O4'
_chemical_formula_weight 399.51
_chemical_name_systematic
;
?
;
_space_group_IT_number 2
_symmetry_cell_setting triclinic
_symmetry_space_group_name_Hall '-P 1'
_symmetry_space_group_name_H-M 'P -1'
_atom_sites_solution_hydrogens geom
_atom_sites_solution_primary direct
_atom_sites_solution_secondary difmap
_audit_creation_method SHELXL-97
_cell_angle_alpha 81.631(2)
_cell_angle_beta 81.670(2)
_cell_angle_gamma 78.225(2)
_cell_formula_units_Z 2
_cell_length_a 8.8832(12)
_cell_length_b 10.3813(15)
_cell_length_c 12.0879(17)
_cell_measurement_reflns_used 225
_cell_measurement_temperature 125(2)
_cell_measurement_theta_max 28
_cell_measurement_theta_min 12
_cell_volume 1072.0(3)
_computing_cell_refinement 'Bruker SMART'
_computing_data_collection 'Bruker SMART'
_computing_data_reduction 'Bruker SHELXTL'
_computing_molecular_graphics 'Bruker SHELXTL'
_computing_publication_material 'Bruker SHELXTL'
_computing_structure_refinement 'SHELXL-97 (Sheldrick, 1997)'
_computing_structure_solution 'SHELXS-97 (Sheldrick, 1990)'
_diffrn_ambient_temperature 125(2)
_diffrn_detector_area_resol_mean 0.83
_diffrn_measured_fraction_theta_full 0.961
_diffrn_measured_fraction_theta_max 0.961
_diffrn_measurement_device_type 'CCD area detector'
_diffrn_measurement_method 'phi and omega scans'
_diffrn_radiation_monochromator graphite
_diffrn_radiation_source 'fine-focus sealed tube'
_diffrn_radiation_type MoK\a
_diffrn_radiation_wavelength 0.71073
_diffrn_reflns_av_R_equivalents 0.0133
_diffrn_reflns_av_sigmaI/netI 0.0245
_diffrn_reflns_limit_h_max 8
_diffrn_reflns_limit_h_min -10
_diffrn_reflns_limit_k_max 12
_diffrn_reflns_limit_k_min -12
_diffrn_reflns_limit_l_max 14
_diffrn_reflns_limit_l_min -14
_diffrn_reflns_number 6794
_diffrn_reflns_theta_full 25.45
_diffrn_reflns_theta_max 25.45
_diffrn_reflns_theta_min 1.71
_exptl_absorpt_coefficient_mu 0.083
_exptl_absorpt_correction_T_max 1.00000
_exptl_absorpt_correction_T_min 0.961598
_exptl_absorpt_correction_type multi-scan
_exptl_crystal_colour colourless
_exptl_crystal_density_diffrn 1.238
_exptl_crystal_description prism
_exptl_crystal_F_000 432
_exptl_crystal_size_max .1
_exptl_crystal_size_mid .1
_exptl_crystal_size_min .1
_refine_diff_density_max 1.515
_refine_diff_density_min -0.603
_refine_diff_density_rms 0.063
_refine_ls_extinction_coef 0.008(3)
_refine_ls_extinction_expression Fc^*^=kFc[1+0.001xFc^2^\l^3^/sin(2\q)]^-1/4^
_refine_ls_extinction_method SHELXL
_refine_ls_goodness_of_fit_ref 1.032
_refine_ls_hydrogen_treatment mixed
_refine_ls_matrix_type full
_refine_ls_number_parameters 278
_refine_ls_number_reflns 3816
_refine_ls_number_restraints 3
_refine_ls_restrained_S_all 1.032
_refine_ls_R_factor_all 0.0834
_refine_ls_R_factor_gt 0.0681
_refine_ls_shift/su_max 0.075
_refine_ls_shift/su_mean 0.003
_refine_ls_structure_factor_coef Fsqd
_refine_ls_weighting_details 'calc w=1/[\s^2^(Fo^2^)+(0.0846P)^2^+1.6301P] where P=(Fo^2^+2Fc^2^)/3'
_refine_ls_weighting_scheme calc
_refine_ls_wR_factor_gt 0.1683
_refine_ls_wR_factor_ref 0.1813
_reflns_number_gt 3131
_reflns_number_total 3816
_reflns_threshold_expression >2sigma(I)
_cod_data_source_file b615378j.txt
_cod_data_source_block compound_26a
_cod_depositor_comments
;
The following automatic conversions were performed:
'_symmetry_cell_setting' value 'Triclinic' changed to 'triclinic'
according to '/home/saulius/struct/CIF-dictionaries/cif_core.dic'
dictionary named 'cif_core.dic' version 2.4.1 from 2010-06-29.

Automatic conversion script
Id: cif_fix_enum 1527 2010-12-29 10:47:43Z saulius 
;
_cod_original_sg_symbol_H-M P-1
_cod_database_code 7151051

loop_
_symmetry_equiv_pos_as_xyz
'x, y, z'
'-x, -y, -z'

loop_
_atom_site_label
_atom_site_type_symbol
_atom_site_fract_x
_atom_site_fract_y
_atom_site_fract_z
_atom_site_U_iso_or_equiv
_atom_site_adp_type
_atom_site_occupancy
_atom_site_symmetry_multiplicity
_atom_site_calc_flag
_atom_site_refinement_flags
_atom_site_disorder_assembly
_atom_site_disorder_group
O1 O 0.4144(2) -0.25082(19) 1.13998(15) 0.0271(5) Uani 1 1 d D . .
H1O H 0.5139(19) -0.261(3) 1.169(3) 0.043(10) Uiso 1 1 d D . .
C1 C 0.3327(3) -0.3454(2) 1.1935(2) 0.0212(5) Uani 1 1 d . . .
C2 C 0.3249(3) -0.3850(2) 1.3089(2) 0.0216(6) Uani 1 1 d . . .
C3 C 0.2322(3) -0.4788(3) 1.3546(2) 0.0243(6) Uani 1 1 d . . .
O3 O 0.2284(2) -0.51245(19) 1.46974(15) 0.0302(5) Uani 1 1 d . . .
C4 C 0.1493(3) -0.5297(3) 1.2879(2) 0.0271(6) Uani 1 1 d . . .
H4A H 0.0876 -0.5934 1.3207 0.033 Uiso 1 1 calc R . .
C5 C 0.1566(3) -0.4873(3) 1.1726(2) 0.0247(6) Uani 1 1 d . . .
H5A H 0.0988 -0.5210 1.1269 0.030 Uiso 1 1 calc R . .
C6 C 0.2485(3) -0.3959(3) 1.1252(2) 0.0220(6) Uani 1 1 d . . .
N7 N 0.2606(3) -0.3411(2) 1.01040(18) 0.0241(5) Uani 1 1 d D . .
H7N H 0.317(3) -0.267(2) 0.995(3) 0.033(8) Uiso 1 1 d D . .
C8 C 0.2298(3) -0.3899(3) 0.9201(2) 0.0230(6) Uani 1 1 d . . .
O8 O 0.1898(2) -0.49760(19) 0.92519(16) 0.0308(5) Uani 1 1 d . . .
C9 C 0.2491(3) -0.3016(3) 0.8113(2) 0.0242(6) Uani 1 1 d . . .
C10 C 0.2027(3) -0.1691(3) 0.8088(2) 0.0240(6) Uani 1 1 d . . .
H10A H 0.1569 -0.1372 0.8780 0.029 Uiso 1 1 calc R . .
C11 C 0.2153(3) -0.0704(3) 0.7114(2) 0.0269(6) Uani 1 1 d . . .
H11A H 0.2594 -0.1011 0.6414 0.032 Uiso 1 1 calc R . .
C12 C 0.1697(3) 0.0607(3) 0.7125(2) 0.0290(6) Uani 1 1 d . . .
H12A H 0.1860 0.1146 0.6429 0.035 Uiso 1 1 calc R . .
C13 C 0.0954(3) 0.1312(3) 0.8123(2) 0.0297(6) Uani 1 1 d . . .
H13A H 0.0289 0.0759 0.8625 0.036 Uiso 1 1 calc R . .
H13B H 0.0289 0.2157 0.7862 0.036 Uiso 1 1 calc R . .
C14 C 0.2184(5) 0.1600(4) 0.8787(3) 0.0535(11) Uani 1 1 d . . .
H14A H 0.3052 0.0822 0.8713 0.064 Uiso 1 1 calc R . .
O14 O 0.2840(2) 0.27037(19) 0.82061(16) 0.0295(5) Uani 1 1 d D . .
H14O H 0.227(5) 0.354(3) 0.847(4) 0.092(17) Uiso 1 1 d D . .
C15 C 0.1772(5) 0.1587(5) 0.9969(3) 0.0592(11) Uani 1 1 d . . .
H15A H 0.1371 0.0764 1.0256 0.071 Uiso 1 1 calc R . .
H15B H 0.0907 0.2340 1.0097 0.071 Uiso 1 1 calc R . .
C16 C 0.3020(4) 0.1669(3) 1.0674(3) 0.0395(8) Uani 1 1 d . . .
H16A H 0.4012 0.1133 1.0378 0.047 Uiso 1 1 calc R . .
H16B H 0.3160 0.2600 1.0607 0.047 Uiso 1 1 calc R . .
C17 C 0.2631(4) 0.1180(4) 1.1898(3) 0.0429(8) Uani 1 1 d . . .
H17A H 0.1585 0.1651 1.2166 0.052 Uiso 1 1 calc R . .
H17B H 0.2596 0.0225 1.1968 0.052 Uiso 1 1 calc R . .
C18 C 0.3758(3) 0.1374(3) 1.2646(2) 0.0289(6) Uani 1 1 d . . .
H18A H 0.3614 0.2330 1.2722 0.035 Uiso 1 1 calc R . .
H18B H 0.4825 0.1093 1.2283 0.035 Uiso 1 1 calc R . .
C19 C 0.3579(4) 0.0596(3) 1.3832(2) 0.0303(6) Uani 1 1 d . . .
H19A H 0.4192 0.0904 1.4328 0.036 Uiso 1 1 calc R . .
H19B H 0.2478 0.0769 1.4157 0.036 Uiso 1 1 calc R . .
C20 C 0.4119(3) -0.0868(3) 1.3781(2) 0.0249(6) Uani 1 1 d . . .
H20A H 0.5194 -0.1140 1.3559 0.030 Uiso 1 1 calc R . .
C21 C 0.3302(3) -0.1833(3) 1.4005(2) 0.0229(6) Uani 1 1 d . . .
C22 C 0.4087(3) -0.3246(3) 1.3831(2) 0.0224(6) Uani 1 1 d . . .
H22A H 0.5167 -0.3250 1.3481 0.027 Uiso 1 1 calc R . .
H22B H 0.4121 -0.3795 1.4572 0.027 Uiso 1 1 calc R . .
C23 C 0.1730(4) -0.6298(3) 1.5176(2) 0.0337(7) Uani 1 1 d . . .
H23A H 0.0642 -0.6202 1.5058 0.051 Uiso 1 1 calc R . .
H23B H 0.1819 -0.6448 1.5986 0.051 Uiso 1 1 calc R . .
H23C H 0.2347 -0.7054 1.4816 0.051 Uiso 1 1 calc R . .
C24 C 0.3140(4) -0.3732(3) 0.7104(2) 0.0383(8) Uani 1 1 d . . .
H24A H 0.2414 -0.4272 0.6971 0.057 Uiso 1 1 calc R . .
H24B H 0.4133 -0.4306 0.7242 0.057 Uiso 1 1 calc R . .
H24C H 0.3296 -0.3085 0.6442 0.057 Uiso 1 1 calc R . .
C25 C 0.1592(3) -0.1644(3) 1.4398(3) 0.0334(7) Uani 1 1 d . . .
H25A H 0.1212 -0.0730 1.4566 0.050 Uiso 1 1 calc R . .
H25B H 0.1408 -0.2257 1.5079 0.050 Uiso 1 1 calc R . .
H25C H 0.1043 -0.1820 1.3805 0.050 Uiso 1 1 calc R . .

loop_
_atom_site_aniso_label
_atom_site_aniso_U_11
_atom_site_aniso_U_22
_atom_site_aniso_U_33
_atom_site_aniso_U_23
_atom_site_aniso_U_13
_atom_site_aniso_U_12
O1 0.0329(11) 0.0306(10) 0.0203(9) 0.0017(8) -0.0029(8) -0.0157(8)
C1 0.0206(13) 0.0204(12) 0.0213(13) -0.0025(10) 0.0008(10) -0.0034(10)
C2 0.0223(13) 0.0216(13) 0.0205(13) -0.0025(10) -0.0022(10) -0.0031(10)
C3 0.0283(14) 0.0224(13) 0.0208(13) -0.0017(10) 0.0014(11) -0.0050(11)
O3 0.0435(12) 0.0291(10) 0.0194(9) 0.0011(8) -0.0005(8) -0.0151(9)
C4 0.0321(15) 0.0233(13) 0.0265(14) -0.0023(11) 0.0010(11) -0.0101(11)
C5 0.0278(14) 0.0224(13) 0.0254(14) -0.0050(10) -0.0037(11) -0.0065(11)
C6 0.0231(13) 0.0224(13) 0.0195(12) -0.0039(10) -0.0017(10) -0.0018(10)
N7 0.0310(13) 0.0228(11) 0.0199(11) -0.0015(9) -0.0040(9) -0.0087(9)
C8 0.0236(13) 0.0231(13) 0.0229(13) -0.0054(10) -0.0039(10) -0.0029(11)
O8 0.0428(12) 0.0247(10) 0.0274(10) -0.0063(8) -0.0046(9) -0.0097(9)
C9 0.0269(14) 0.0256(14) 0.0206(13) -0.0038(10) -0.0046(10) -0.0042(11)
C10 0.0241(14) 0.0267(14) 0.0224(13) -0.0044(10) -0.0049(10) -0.0051(11)
C11 0.0272(14) 0.0281(14) 0.0243(14) -0.0031(11) -0.0029(11) -0.0030(11)
C12 0.0269(14) 0.0305(15) 0.0291(15) 0.0034(11) -0.0056(11) -0.0073(12)
C13 0.0357(16) 0.0241(14) 0.0311(15) -0.0033(11) -0.0043(12) -0.0095(12)
C14 0.083(3) 0.057(2) 0.0350(18) 0.0172(16) -0.0231(18) -0.051(2)
O14 0.0412(12) 0.0269(10) 0.0232(10) -0.0011(8) -0.0005(8) -0.0164(9)
C15 0.065(3) 0.075(3) 0.045(2) 0.0169(19) -0.0179(18) -0.036(2)
C16 0.052(2) 0.0409(18) 0.0302(16) 0.0058(13) -0.0092(14) -0.0235(15)
C17 0.0402(18) 0.056(2) 0.0356(17) 0.0164(15) -0.0145(14) -0.0251(16)
C18 0.0335(16) 0.0251(14) 0.0272(14) 0.0002(11) -0.0031(12) -0.0055(12)
C19 0.0404(17) 0.0256(14) 0.0251(14) -0.0032(11) -0.0044(12) -0.0059(12)
C20 0.0288(14) 0.0280(14) 0.0173(12) -0.0020(10) -0.0043(10) -0.0032(11)
C21 0.0243(13) 0.0297(14) 0.0144(12) -0.0024(10) -0.0044(10) -0.0031(11)
C22 0.0242(13) 0.0235(13) 0.0194(12) -0.0028(10) -0.0025(10) -0.0044(10)
C23 0.0477(18) 0.0228(14) 0.0284(15) 0.0028(11) 0.0014(13) -0.0098(13)
C24 0.057(2) 0.0306(15) 0.0212(14) -0.0065(12) -0.0018(13) 0.0057(14)
C25 0.0282(15) 0.0378(16) 0.0361(16) -0.0102(13) -0.0043(12) -0.0060(13)

loop_
_atom_type_symbol
_atom_type_description
_atom_type_scat_dispersion_real
_atom_type_scat_dispersion_imag
_atom_type_scat_source
C C 0.0033 0.0016 'International Tables Vol C Tables 4.2.6.8 and 6.1.1.4'
H H 0.0000 0.0000 'International Tables Vol C Tables 4.2.6.8 and 6.1.1.4'
N N 0.0061 0.0033 'International Tables Vol C Tables 4.2.6.8 and 6.1.1.4'
O O 0.0106 0.0060 'International Tables Vol C Tables 4.2.6.8 and 6.1.1.4'

loop_
_geom_angle_atom_site_label_1
_geom_angle_atom_site_label_2
_geom_angle_atom_site_label_3
_geom_angle
_geom_angle_site_symmetry_1
_geom_angle_site_symmetry_3
_geom_angle_publ_flag
O1 C1 C2 123.1(2) . . ?
O1 C1 C6 115.7(2) . . ?
C2 C1 C6 121.2(2) . . ?
C1 C2 C3 117.7(2) . . ?
C1 C2 C22 121.0(2) . . ?
C3 C2 C22 121.3(2) . . ?
O3 C3 C4 123.8(2) . . ?
O3 C3 C2 114.6(2) . . ?
C4 C3 C2 121.6(2) . . ?
C3 O3 C23 117.7(2) . . ?
C3 C4 C5 119.9(2) . . ?
C6 C5 C4 119.6(2) . . ?
C5 C6 C1 119.9(2) . . ?
C5 C6 N7 125.0(2) . . ?
C1 C6 N7 115.0(2) . . ?
C8 N7 C6 128.9(2) . . ?
O8 C8 N7 123.7(2) . . ?
O8 C8 C9 122.1(2) . . ?
N7 C8 C9 114.2(2) . . ?
C10 C9 C8 120.0(2) . . ?
C10 C9 C24 125.2(2) . . ?
C8 C9 C24 114.7(2) . . ?
C9 C10 C11 126.9(3) . . ?
C12 C11 C10 125.1(3) . . ?
C11 C12 C13 126.8(3) . . ?
C12 C13 C14 111.3(3) . . ?
C15 C14 O14 116.8(3) . . ?
C15 C14 C13 116.0(3) . . ?
O14 C14 C13 110.2(2) . . ?
C14 C15 C16 117.7(3) . . ?
C17 C16 C15 112.3(3) . . ?
C18 C17 C16 113.9(3) . . ?
C17 C18 C19 113.5(2) . . ?
C20 C19 C18 110.8(2) . . ?
C21 C20 C19 129.1(3) . . ?
C20 C21 C25 124.9(3) . . ?
C20 C21 C22 119.8(2) . . ?
C25 C21 C22 115.3(2) . . ?
C2 C22 C21 112.1(2) . . ?

loop_
_geom_bond_atom_site_label_1
_geom_bond_atom_site_label_2
_geom_bond_distance
_geom_bond_site_symmetry_2
_geom_bond_publ_flag
O1 C1 1.371(3) . ?
C1 C2 1.391(4) . ?
C1 C6 1.407(4) . ?
C2 C3 1.404(4) . ?
C2 C22 1.517(4) . ?
C3 O3 1.382(3) . ?
C3 C4 1.388(4) . ?
O3 C23 1.421(3) . ?
C4 C5 1.395(4) . ?
C5 C6 1.385(4) . ?
C6 N7 1.419(3) . ?
N7 C8 1.352(3) . ?
C8 O8 1.231(3) . ?
C8 C9 1.499(4) . ?
C9 C10 1.350(4) . ?
C9 C24 1.503(4) . ?
C10 C11 1.451(4) . ?
C11 C12 1.339(4) . ?
C12 C13 1.502(4) . ?
C13 C14 1.545(4) . ?
C14 C15 1.421(5) . ?
C14 O14 1.437(4) . ?
C15 C16 1.515(5) . ?
C16 C17 1.508(4) . ?
C17 C18 1.503(4) . ?
C18 C19 1.543(4) . ?
C19 C20 1.505(4) . ?
C20 C21 1.329(4) . ?
C21 C25 1.506(4) . ?
C21 C22 1.520(4) . ?

loop_
_geom_hbond_atom_site_label_D
_geom_hbond_atom_site_label_H
_geom_hbond_atom_site_label_A
_geom_hbond_distance_DH
_geom_hbond_distance_HA
_geom_hbond_distance_DA
_geom_hbond_angle_DHA
_geom_hbond_site_symmetry_A
O1 H1O O14 0.9800(11) 1.799(11) 2.751(3) 163(3) 2_657
N7 H7N O1 0.9799(11) 2.10(3) 2.602(3) 110(2) .
O14 H14O O8 0.9799(10) 1.87(2) 2.803(3) 158(4) 1_565

loop_
_geom_torsion_atom_site_label_1
_geom_torsion_atom_site_label_2
_geom_torsion_atom_site_label_3
_geom_torsion_atom_site_label_4
_geom_torsion
_geom_torsion_site_symmetry_1
_geom_torsion_site_symmetry_2
_geom_torsion_site_symmetry_3
_geom_torsion_site_symmetry_4
_geom_torsion_publ_flag
O1 C1 C2 C3 177.4(2) . . . . ?
C6 C1 C2 C3 1.1(4) . . . . ?
O1 C1 C2 C22 -0.2(4) . . . . ?
C6 C1 C2 C22 -176.5(2) . . . . ?
C1 C2 C3 O3 -179.3(2) . . . . ?
C22 C2 C3 O3 -1.7(4) . . . . ?
C1 C2 C3 C4 -0.8(4) . . . . ?
C22 C2 C3 C4 176.8(2) . . . . ?
C4 C3 O3 C23 18.0(4) . . . . ?
C2 C3 O3 C23 -163.5(2) . . . . ?
O3 C3 C4 C5 178.2(2) . . . . ?
C2 C3 C4 C5 -0.2(4) . . . . ?
C3 C4 C5 C6 0.9(4) . . . . ?
C4 C5 C6 C1 -0.6(4) . . . . ?
C4 C5 C6 N7 -177.2(2) . . . . ?
O1 C1 C6 C5 -177.0(2) . . . . ?
C2 C1 C6 C5 -0.4(4) . . . . ?
O1 C1 C6 N7 0.0(3) . . . . ?
C2 C1 C6 N7 176.5(2) . . . . ?
C5 C6 N7 C8 -22.2(4) . . . . ?
C1 C6 N7 C8 161.0(3) . . . . ?
C6 N7 C8 O8 -2.9(4) . . . . ?
C6 N7 C8 C9 177.4(2) . . . . ?
O8 C8 C9 C10 140.6(3) . . . . ?
N7 C8 C9 C10 -39.7(4) . . . . ?
O8 C8 C9 C24 -36.4(4) . . . . ?
N7 C8 C9 C24 143.2(3) . . . . ?
C8 C9 C10 C11 179.0(3) . . . . ?
C24 C9 C10 C11 -4.3(5) . . . . ?
C9 C10 C11 C12 -179.1(3) . . . . ?
C10 C11 C12 C13 -0.9(5) . . . . ?
C11 C12 C13 C14 87.0(4) . . . . ?
C12 C13 C14 C15 -147.8(4) . . . . ?
C12 C13 C14 O14 76.7(4) . . . . ?
O14 C14 C15 C16 -56.0(6) . . . . ?
C13 C14 C15 C16 171.5(3) . . . . ?
C14 C15 C16 C17 -160.1(4) . . . . ?
C15 C16 C17 C18 -174.1(3) . . . . ?
C16 C17 C18 C19 -166.7(3) . . . . ?
C17 C18 C19 C20 70.7(3) . . . . ?
C18 C19 C20 C21 -114.1(3) . . . . ?
C19 C20 C21 C25 -1.5(4) . . . . ?
C19 C20 C21 C22 176.5(2) . . . . ?
C1 C2 C22 C21 73.0(3) . . . . ?
C3 C2 C22 C21 -104.5(3) . . . . ?
C20 C21 C22 C2 -126.6(3) . . . . ?
C25 C21 C22 C2 51.6(3) . . . . ?
